data_1545574
loop_
_publ_author_name
'Li, Jian Long'
'Shi, Hong Wei'
'Wang, Qi'
'Chai, Yong Hai'
'Yang, Jun'

_publ_section_title
;
 Synthesis of the ABC Tricyclic System of Daphnicyclidin A.
;
_journal_issue 7
_journal_name_full 'Organic letters'
_journal_page_first 1497
_journal_page_last 1499
_journal_paper_doi 10.1021/acs.orglett.7b00230
_journal_volume 19
_journal_year 2017
_chemical_absolute_configuration unknown
_chemical_formula_moiety 'C11 H15 N O4'
_chemical_formula_sum 'C11 H15 N O4'
_chemical_formula_weight 225.24
_chemical_name_systematic
; 
 ? 
;
_space_group_IT_number 19
_symmetry_cell_setting orthorhombic
_symmetry_space_group_name_Hall 'P 2ac 2ab'
_symmetry_space_group_name_H-M 'P 21 21 21'
_atom_sites_solution_hydrogens geom
_atom_sites_solution_primary direct
_atom_sites_solution_secondary difmap
_audit_creation_method SHELXL-97
_cell_angle_alpha 90.00
_cell_angle_beta 90.00
_cell_angle_gamma 90.00
_cell_formula_units_Z 4
_cell_length_a 7.0297(16)
_cell_length_b 10.925(3)
_cell_length_c 15.255(3)
_cell_measurement_reflns_used 2431
_cell_measurement_temperature 296(2)
_cell_measurement_theta_max 24.93
_cell_measurement_theta_min 3.19
_cell_volume 1171.6(5)
_computing_cell_refinement 'SAINT (Bruker, 2002)'
_computing_data_collection 'SMART (Bruker, 2002)'
_computing_data_reduction SAINT
_computing_molecular_graphics 'XP (Bruker, 2002)'
_computing_publication_material 'SHELXL-97 (Bruker, 2002)'
_computing_structure_refinement 'SHELXL-97 (Sheldrick, 1997)'
_computing_structure_solution 'SHELXS-97 (Sheldrick, 1997)'
_diffrn_ambient_temperature 296(2)
_diffrn_measured_fraction_theta_full 0.998
_diffrn_measured_fraction_theta_max 0.998
_diffrn_measurement_device_type 'Bruker APEX area-detector diffractometer'
_diffrn_measurement_method '\f and \w scans'
_diffrn_radiation_monochromator graphite
_diffrn_radiation_source 'fine-focus sealed tube'
_diffrn_radiation_type MoK\a
_diffrn_radiation_wavelength 0.71073
_diffrn_reflns_av_R_equivalents 0.0293
_diffrn_reflns_av_sigmaI/netI 0.0307
_diffrn_reflns_limit_h_max 8
_diffrn_reflns_limit_h_min -8
_diffrn_reflns_limit_k_max 13
_diffrn_reflns_limit_k_min -10
_diffrn_reflns_limit_l_max 13
_diffrn_reflns_limit_l_min -18
_diffrn_reflns_number 5854
_diffrn_reflns_theta_full 25.10
_diffrn_reflns_theta_max 25.10
_diffrn_reflns_theta_min 2.29
_exptl_absorpt_coefficient_mu 0.097
_exptl_absorpt_correction_T_max 0.9777
_exptl_absorpt_correction_T_min 0.9653
_exptl_absorpt_correction_type multi-scan
_exptl_absorpt_process_details 'SADABS (Bruker, 2002)'
_exptl_crystal_density_diffrn 1.277
_exptl_crystal_density_method 'not measured'
_exptl_crystal_description Block
_exptl_crystal_F_000 480
_exptl_crystal_size_max 0.37
_exptl_crystal_size_mid 0.30
_exptl_crystal_size_min 0.23
_refine_diff_density_max 0.131
_refine_diff_density_min -0.107
_refine_diff_density_rms 0.025
_refine_ls_abs_structure_details 'Flack H D (1983), Acta Cryst. A39, 876-881'
_refine_ls_abs_structure_Flack 0.0(1)
_refine_ls_extinction_coef 0.091(5)
_refine_ls_extinction_expression Fc^*^=kFc[1+0.001xFc^2^\l^3^/sin(2\q)]^-1/4^
_refine_ls_extinction_method SHELXL
_refine_ls_goodness_of_fit_ref 1.039
_refine_ls_hydrogen_treatment constr
_refine_ls_matrix_type full
_refine_ls_number_parameters 148
_refine_ls_number_reflns 2085
_refine_ls_number_restraints 1
_refine_ls_restrained_S_all 1.038
_refine_ls_R_factor_all 0.0393
_refine_ls_R_factor_gt 0.0334
_refine_ls_shift/su_max 0.001
_refine_ls_shift/su_mean 0.000
_refine_ls_structure_factor_coef Fsqd
_refine_ls_weighting_details 'calc w=1/[\s^2^(Fo^2^)+(0.0304P)^2^+0.1579P] where P=(Fo^2^+2Fc^2^)/3'
_refine_ls_weighting_scheme calc
_refine_ls_wR_factor_gt 0.0757
_refine_ls_wR_factor_ref 0.0791
_reflns_number_gt 1869
_reflns_number_total 2085
_reflns_threshold_expression I>2\s(I)
_cod_data_source_file ol7b00230_si_002.cif
_cod_data_source_block xb8817
_cod_depositor_comments
;
The following automatic conversions were performed:

'_symmetry_cell_setting' value 'Orthorhombic' changed to
'orthorhombic' according to
/home/data/users/saulius/crontab/automatic-downloads/rss-feeds/ACS/lib/dictionaries/cif_core.dic
dictionary named 'cif_core.dic' version 2.4.2 from 2011-04-26.

Automatic conversion script
Id: cif_fix_values 4973 2017-02-22 13:04:09Z antanas 

 Adding full bibliography for 1545574--1545575.cif.
;
_cod_original_cell_volume 1171.5(5)
_cod_original_sg_symbol_H-M 'P 2(1)2(1)2(1)'
_cod_database_code 1545574

loop_
_symmetry_equiv_pos_as_xyz
'x, y, z'
'-x+1/2, -y, z+1/2'
'-x, y+1/2, -z+1/2'
'x+1/2, -y+1/2, -z'

loop_
_atom_site_label
_atom_site_type_symbol
_atom_site_fract_x
_atom_site_fract_y
_atom_site_fract_z
_atom_site_U_iso_or_equiv
_atom_site_adp_type
_atom_site_occupancy
_atom_site_symmetry_multiplicity
_atom_site_calc_flag
_atom_site_refinement_flags
N1 N 0.48187(19) 0.48595(13) 0.80428(8) 0.0447(4) Uani 1 1 d .
O1 O 0.5270(2) 0.28794(12) 0.85282(9) 0.0697(4) Uani 1 1 d .
O2 O 0.6003(2) 0.45042(14) 0.93707(9) 0.0730(5) Uani 1 1 d .
O3 O 0.0852(2) 0.62825(13) 0.98519(10) 0.0822(5) Uani 1 1 d .
O4 O 0.1645(2) 0.45405(11) 0.92063(8) 0.0556(4) Uani 1 1 d .
C1 C 0.5762(3) 0.5812(2) 0.93290(14) 0.0703(6) Uani 1 1 d U
H1A H 0.6986 0.6221 0.9325 0.084 Uiso 1 1 calc R
H1B H 0.5032 0.6103 0.9827 0.084 Uiso 1 1 calc R
C2 C 0.5336(3) 0.39767(19) 0.86292(12) 0.0540(5) Uani 1 1 d .
C3 C 0.4691(2) 0.60485(16) 0.84718(12) 0.0488(4) Uani 1 1 d U
H3 H 0.5379 0.6660 0.8125 0.059 Uiso 1 1 calc R
C4 C 0.2537(2) 0.63610(15) 0.84771(11) 0.0424(4) Uani 1 1 d .
C5 C 0.1953(2) 0.58044(15) 0.75763(11) 0.0440(4) Uani 1 1 d .
H5 H 0.2347 0.6391 0.7125 0.053 Uiso 1 1 calc R
C6 C 0.3198(3) 0.46505(15) 0.74562(11) 0.0484(4) Uani 1 1 d .
H6A H 0.2506 0.3918 0.7623 0.058 Uiso 1 1 calc R
H6B H 0.3615 0.4570 0.6853 0.058 Uiso 1 1 calc R
C7 C -0.0133(3) 0.55800(17) 0.74456(12) 0.0535(5) Uani 1 1 d .
H7 H -0.0723 0.5023 0.7818 0.064 Uiso 1 1 calc R
C8 C -0.1177(3) 0.6104(2) 0.68528(15) 0.0841(7) Uani 1 1 d .
H8A H -0.0637 0.6667 0.6469 0.101 Uiso 1 1 calc R
H8B H -0.2464 0.5918 0.6812 0.101 Uiso 1 1 calc R
C9 C 0.2202(3) 0.77446(16) 0.85136(13) 0.0617(5) Uani 1 1 d .
H9A H 0.0859 0.7907 0.8509 0.093 Uiso 1 1 calc R
H9B H 0.2784 0.8125 0.8014 0.093 Uiso 1 1 calc R
H9C H 0.2751 0.8069 0.9041 0.093 Uiso 1 1 calc R
C10 C 0.1568(2) 0.57584(16) 0.92535(11) 0.0446(4) Uani 1 1 d .
C11 C 0.0939(3) 0.3849(2) 0.99490(13) 0.0717(6) Uani 1 1 d .
H11A H 0.1577 0.4114 1.0472 0.108 Uiso 1 1 calc R
H11B H 0.1177 0.2994 0.9857 0.108 Uiso 1 1 calc R
H11C H -0.0404 0.3983 1.0010 0.108 Uiso 1 1 calc R

loop_
_atom_site_aniso_label
_atom_site_aniso_U_11
_atom_site_aniso_U_22
_atom_site_aniso_U_33
_atom_site_aniso_U_23
_atom_site_aniso_U_13
_atom_site_aniso_U_12
N1 0.0455(8) 0.0459(8) 0.0429(7) -0.0007(6) 0.0058(6) 0.0055(7)
O1 0.0900(11) 0.0538(9) 0.0652(9) 0.0055(7) -0.0002(8) 0.0250(8)
O2 0.0772(10) 0.0837(11) 0.0582(9) -0.0063(7) -0.0210(7) 0.0154(8)
O3 0.1109(12) 0.0666(10) 0.0691(10) -0.0126(8) 0.0432(10) -0.0008(9)
O4 0.0776(9) 0.0453(7) 0.0438(7) 0.0075(5) 0.0159(6) -0.0010(6)
C1 0.0553(12) 0.0801(16) 0.0756(14) -0.0242(12) -0.0114(11) 0.0018(11)
C2 0.0528(11) 0.0623(13) 0.0471(10) 0.0009(9) 0.0041(9) 0.0163(9)
C3 0.0422(9) 0.0464(10) 0.0579(10) -0.0059(9) 0.0058(9) -0.0032(8)
C4 0.0462(9) 0.0351(9) 0.0460(10) -0.0009(7) 0.0058(8) 0.0013(7)
C5 0.0513(10) 0.0405(9) 0.0401(9) 0.0075(7) 0.0040(8) 0.0022(7)
C6 0.0621(11) 0.0449(10) 0.0383(9) -0.0006(7) 0.0028(8) 0.0051(8)
C7 0.0528(10) 0.0573(11) 0.0505(10) 0.0045(9) -0.0012(9) -0.0009(9)
C8 0.0651(13) 0.1072(19) 0.0801(16) 0.0182(14) -0.0112(12) 0.0119(14)
C9 0.0757(13) 0.0405(10) 0.0689(13) -0.0017(9) 0.0141(11) 0.0055(9)
C10 0.0434(9) 0.0464(11) 0.0441(10) -0.0040(8) 0.0023(8) 0.0016(8)
C11 0.0960(16) 0.0668(14) 0.0522(12) 0.0175(10) 0.0135(12) -0.0124(13)

loop_
_atom_type_symbol
_atom_type_description
_atom_type_scat_dispersion_real
_atom_type_scat_dispersion_imag
_atom_type_scat_source
C C 0.0033 0.0016 'International Tables Vol C Tables 4.2.6.8 and 6.1.1.4'
H H 0.0000 0.0000 'International Tables Vol C Tables 4.2.6.8 and 6.1.1.4'
N N 0.0061 0.0033 'International Tables Vol C Tables 4.2.6.8 and 6.1.1.4'
O O 0.0106 0.0060 'International Tables Vol C Tables 4.2.6.8 and 6.1.1.4'

loop_
_geom_angle_atom_site_label_1
_geom_angle_atom_site_label_2
_geom_angle_atom_site_label_3
_geom_angle
C2 N1 C3 110.61(14)
C2 N1 C6 119.78(15)
C3 N1 C6 111.39(12)
C2 O2 C1 110.15(16)
C10 O4 C11 117.62(15)
O2 C1 C3 105.27(15)
O2 C1 H1A 110.7
C3 C1 H1A 110.7
O2 C1 H1B 110.7
C3 C1 H1B 110.7
H1A C1 H1B 108.8
O1 C2 O2 122.79(18)
O1 C2 N1 127.36(18)
O2 C2 N1 109.83(17)
N1 C3 C1 101.69(14)
N1 C3 C4 104.99(13)
C1 C3 C4 120.83(16)
N1 C3 H3 109.5
C1 C3 H3 109.5
C4 C3 H3 109.5
C10 C4 C9 109.33(15)
C10 C4 C3 110.28(14)
C9 C4 C3 111.57(15)
C10 C4 C5 113.65(14)
C9 C4 C5 112.14(14)
C3 C4 C5 99.60(14)
C7 C5 C6 113.86(15)
C7 C5 C4 116.03(14)
C6 C5 C4 105.88(13)
C7 C5 H5 106.8
C6 C5 H5 106.8
C4 C5 H5 106.8
N1 C6 C5 103.93(13)
N1 C6 H6A 111.0
C5 C6 H6A 111.0
N1 C6 H6B 111.0
C5 C6 H6B 111.0
H6A C6 H6B 109.0
C8 C7 C5 124.97(19)
C8 C7 H7 117.5
C5 C7 H7 117.5
C7 C8 H8A 120.0
C7 C8 H8B 120.0
H8A C8 H8B 120.0
C4 C9 H9A 109.5
C4 C9 H9B 109.5
H9A C9 H9B 109.5
C4 C9 H9C 109.5
H9A C9 H9C 109.5
H9B C9 H9C 109.5
O3 C10 O4 122.61(17)
O3 C10 C4 125.49(17)
O4 C10 C4 111.88(14)
O4 C11 H11A 109.5
O4 C11 H11B 109.5
H11A C11 H11B 109.5
O4 C11 H11C 109.5
H11A C11 H11C 109.5
H11B C11 H11C 109.5

loop_
_geom_bond_atom_site_label_1
_geom_bond_atom_site_label_2
_geom_bond_distance
N1 C2 1.365(2)
N1 C3 1.457(2)
N1 C6 1.467(2)
O1 C2 1.209(2)
O2 C2 1.353(2)
O2 C1 1.440(3)
O3 C10 1.189(2)
O4 C10 1.334(2)
O4 C11 1.449(2)
C1 C3 1.531(3)
C1 H1A 0.9700
C1 H1B 0.9700
C3 C4 1.552(2)
C3 H3 0.9800
C4 C10 1.517(2)
C4 C9 1.531(2)
C4 C5 1.558(2)
C5 C7 1.500(3)
C5 C6 1.546(2)
C5 H5 0.9800
C6 H6A 0.9700
C6 H6B 0.9700
C7 C8 1.298(3)
C7 H7 0.9300
C8 H8A 0.9300
C8 H8B 0.9300
C9 H9A 0.9600
C9 H9B 0.9600
C9 H9C 0.9600
C11 H11A 0.9600
C11 H11B 0.9600
C11 H11C 0.9600

loop_
_geom_torsion_atom_site_label_1
_geom_torsion_atom_site_label_2
_geom_torsion_atom_site_label_3
_geom_torsion_atom_site_label_4
_geom_torsion
C2 O2 C1 C3 4.2(2)
C1 O2 C2 O1 -175.30(18)
C1 O2 C2 N1 5.9(2)
C3 N1 C2 O1 166.92(18)
C6 N1 C2 O1 35.3(3)
C3 N1 C2 O2 -14.40(19)
C6 N1 C2 O2 -146.02(15)
C2 N1 C3 C1 15.88(18)
C6 N1 C3 C1 151.72(15)
C2 N1 C3 C4 -110.78(16)
C6 N1 C3 C4 25.06(18)
O2 C1 C3 N1 -11.70(19)
O2 C1 C3 C4 103.83(19)
N1 C3 C4 C10 83.79(17)
C1 C3 C4 C10 -30.0(2)
N1 C3 C4 C9 -154.51(15)
C1 C3 C4 C9 91.7(2)
N1 C3 C4 C5 -35.96(16)
C1 C3 C4 C5 -149.79(16)
C10 C4 C5 C7 45.0(2)
C9 C4 C5 C7 -79.64(19)
C3 C4 C5 C7 162.24(14)
C10 C4 C5 C6 -82.37(17)
C9 C4 C5 C6 152.99(15)
C3 C4 C5 C6 34.87(16)
C2 N1 C6 C5 128.99(15)
C3 N1 C6 C5 -2.30(17)
C7 C5 C6 N1 -149.99(15)
C4 C5 C6 N1 -21.33(16)
C6 C5 C7 C8 -119.2(2)
C4 C5 C7 C8 117.5(2)
C11 O4 C10 O3 -4.4(3)
C11 O4 C10 C4 174.04(16)
C9 C4 C10 O3 -8.1(3)
C3 C4 C10 O3 114.9(2)
C5 C4 C10 O3 -134.3(2)
C9 C4 C10 O4 173.48(15)
C3 C4 C10 O4 -63.50(19)
C5 C4 C10 O4 47.3(2)
